data_2009742
loop_
_publ_author_name
'De Ridder, Dirk J. A.'
'Fraanje, Jan'
'Schenk, Henk'
1,1,2,3,3-pentamethyl-2,3,4,5,6,7-hexahydroinden-4-one

_publ_contact_author
;
     Dr. Dirk J.A. De Ridder
     University of Bern
     Laboratory for chemical and mineralogical Crystallography
     Freiestrasse 3
     CH-3012 Bern
     Switzerland
;
_publ_section_title
;
 Crystal studies of musk compounds. X.
 1,1,2,3,3-Pentamethyl-2,3,4,5,6,7-hexahydroinden-4-one
;
_journal_issue 5
_journal_name_full 'Acta Crystallographica Section C'
_journal_page_first 755
_journal_page_last 757
_journal_paper_doi 10.1107/S0108270193012405
_journal_volume 50
_journal_year 1994
_chemical_formula_moiety 'C14 H22 O'
_chemical_formula_sum 'C14 H22 O'
_chemical_formula_weight 206.33
_chemical_melting_point 39.5(10)
_chemical_name_systematic 1,1,2,3,3-pentamethyl-2,3,4,5,6,7-hexahydroinden-4-one
_space_group_IT_number 14
_symmetry_cell_setting monoclinic
_symmetry_space_group_name_Hall '-P 2ybc'
_symmetry_space_group_name_H-M 'P 1 21/c 1'
_audit_creation_method from_xtal_archive_file_using_CIFIO
_cell_angle_alpha 90.00000
_cell_angle_beta 104.588(9)
_cell_angle_gamma 90.00000
_cell_formula_units_Z 4
_cell_length_a 13.3270(10)
_cell_length_b 7.0693(9)
_cell_length_c 14.1150(10)
_cell_measurement_reflns_used 23
_cell_measurement_temperature 231
_cell_measurement_theta_max 44.5
_cell_measurement_theta_min 40.1
_cell_volume 1286.9(2)
_computing_cell_refinement 'CELCON program comparable to LATCON Xtal3.0 (Hall & Stewart, 1990)'
_computing_data_collection 'Enraf-Nonius CAD4 software'
_computing_data_reduction 'ADDREF, SORTRF Xtal3.0'
_computing_molecular_graphics 'PEANUT (Hummel, Hauser B\"urgi, 1990)'
_computing_publication_material 'BONDLA, CIFIO Xtal3.0'
_computing_structure_refinement 'CRYLSQ Xtal3.0'
_computing_structure_solution 'SIMPEL Xtal3.0'
_diffrn_ambient_temperature 231
_diffrn_measurement_device 'Enraf-Nonius CAD4'
_diffrn_measurement_method \q/2\q
_diffrn_radiation_monochromator graphite
_diffrn_radiation_source xray_tube
_diffrn_radiation_type 'Cu K\a'
_diffrn_radiation_wavelength 1.5418
_diffrn_reflns_av_R_equivalents 'not available'
_diffrn_reflns_av_sigmaI/netI 0
_diffrn_reflns_limit_h_max 15
_diffrn_reflns_limit_h_min -15
_diffrn_reflns_limit_k_max 0
_diffrn_reflns_limit_k_min -8
_diffrn_reflns_limit_l_max 16
_diffrn_reflns_limit_l_min 0
_diffrn_reflns_number 2458
_diffrn_reflns_reduction_process perpendicular_monochr_Lp
_diffrn_reflns_theta_max 64.83
_diffrn_reflns_theta_min 3.43
_diffrn_standards_decay_% 0
_diffrn_standards_interval_time 60
_diffrn_standards_number 2
_exptl_absorpt_correction_T_max 1.49
_exptl_absorpt_correction_T_min 0.50
_exptl_absorpt_correction_type 'empirical (DIFABS; Walker & Stuart, 1983)'
_exptl_crystal_colour colourless
_exptl_crystal_density_diffrn 1.065
_exptl_crystal_description 'block shaped crystal'
_exptl_crystal_F_000 456
_exptl_crystal_size_max 0.6
_exptl_crystal_size_mid 0.3
_exptl_crystal_size_min 0.1
_refine_diff_density_max .454
_refine_diff_density_min -.378
_refine_ls_abs_structure_details none
_refine_ls_abs_structure_Flack 0
_refine_ls_extinction_coef 5(22)E-7
_refine_ls_extinction_method 'Zachariasen (1967)'
_refine_ls_goodness_of_fit_all .268
_refine_ls_goodness_of_fit_obs .268
_refine_ls_hydrogen_treatment
;H-atom: x,y,z,U refined, restrained at 1.09 \%A to their carrier atom.
    Temperature factor of H2 was kept fixed at 0.08 \%A^2^
;
_refine_ls_matrix_type full
_refine_ls_number_constraints 0
_refine_ls_number_parameters 224
_refine_ls_number_reflns 1520
_refine_ls_number_restraints 22
_refine_ls_R_factor_all .084
_refine_ls_R_factor_obs .084
_refine_ls_shift/esd_max .59
_refine_ls_shift/esd_mean .027
_refine_ls_structure_factor_coef F
_refine_ls_weighting_details 'w = 1/(4.20+F~o~+0.0075F~o~^2^)'
_refine_ls_weighting_scheme calc
_refine_ls_wR_factor_all .11
_refine_ls_wR_factor_obs .11
_reflns_number_observed 2190
_reflns_number_total 2389
_reflns_observed_criterion refl_observed_if_Inet_>_2.5_sigma(Inet)
_cod_data_source_file sh1085.cif
_cod_data_source_block G42CAS
_cod_depositor_comments
;
The following automatic conversions were performed:

'_chemical_melting_point' value '38.5-40.5' was changed to '39.5(10)'
- the average value was taken and precision was estimated.

Automatic conversion script
Id: cif_fix_values 1646 2011-03-28 12:23:43Z adriana 

The following automatic conversions were performed:

'_chemical_melting_point' value '38.5-40.5' was changed to '39.5(10)'
- the average value was taken and precision was estimated.

Automatic conversion script
Id: cif_fix_values 1715 2011-07-08 13:25:40Z adriana 

The following automatic conversions were performed:

'_refine_ls_weighting_scheme' value '1/(4.20+F~o~+0.0075F~o~^2^)' was
changed to 'calc'. New tag '_refine_ls_weighting_details' was
created. The value of the new tag was set to 'w =
1/(4.20+F~o~+0.0075F~o~^2^)'.

Automatic conversion script
Id: cif_fix_values 3143 2015-03-26 13:38:13Z robertas 
;
_cod_original_sg_symbol_H-M 'P 21/c'
_cod_database_code 2009742

loop_
_symmetry_equiv_pos_as_xyz
+x,+y,+z
-x,1/2+y,1/2-z
-x,-y,-z
+x,1/2-y,1/2+z

loop_
_atom_site_aniso_label
_atom_site_aniso_U_11
_atom_site_aniso_U_22
_atom_site_aniso_U_33
_atom_site_aniso_U_12
_atom_site_aniso_U_13
_atom_site_aniso_U_23
C1 .052(2) .051(2) .056(2) .008(2) .016(2) -.004(2)
C2 .190(10) .260(10) .104(7) .170(10) -.074(7) -.102(8)
C3 .056(2) .068(3) .045(2) .002(2) .007(2) -.005(2)
C4 .053(2) .051(2) .056(2) .002(2) .023(2) .000(2)
C5 .055(2) .051(2) .069(3) .009(2) .015(2) .003(2)
C6 .062(3) .054(3) .053(2) .005(2) .000(2) .002(2)
C7 .055(2) .054(2) .045(2) -.003(2) .008(2) -.004(2)
C8 .042(2) .046(2) .050(2) -.004(2) .012(2) -.001(2)
C9 .048(2) .048(2) .046(2) .003(2) .010(2) -.003(2)
C10 .082(4) .132(6) .138(6) .034(4) .066(5) .050(5)
C11 .093(5) .047(3) .205(9) .013(3) .043(6) .027(4)
C12 .071(3) .097(4) .085(4) .032(3) -.002(3) -.003(3)
C13 .076(4) .107(5) .076(3) -.008(3) .001(3) .039(3)
C14 .058(3) .121(5) .078(4) -.022(3) -.004(3) .019(4)
O .088(2) .073(2) .066(2) .017(2) .025(2) -.011(2)

loop_
_atom_site_label
_atom_site_fract_x
_atom_site_fract_y
_atom_site_fract_z
_atom_site_U_iso_or_equiv
_atom_site_thermal_displace_type
_atom_site_calc_flag
_atom_site_calc_attached_atom
C1 .2746(3) -.0765(6) .1949(3) .053(2) Uani ? ?
C2 .3428(8) -.029(2) .2935(7) .200(10) Uani ? ?
C3 .2931(3) .1206(7) .3450(3) .057(2) Uani ? ?
C4 .1209(3) .3149(6) .2714(3) .052(2) Uani ? ?
C5 .0299(3) .3362(6) .1855(3) .058(2) Uani ? ?
C6 .0539(4) .2841(6) .0883(3) .059(2) Uani ? ?
C7 .1022(3) .0877(6) .0941(3) .052(2) Uani ? ?
C8 .1881(3) .0680(5) .1837(3) .046(2) Uani ? ?
C9 .1987(3) .1724(6) .2652(3) .048(2) Uani ? ?
C10 .3366(6) -.0420(10) .1189(6) .110(5) Uani ? ?
C11 .2296(6) -.2747(8) .1787(8) .114(5) Uani ? ?
C12 .4323(5) -.1390(10) .3423(5) .088(4) Uani ? ?
C13 .2640(5) .0600(10) .4395(4) .089(4) Uani ? ?
C14 .3676(4) .2870(10) .3718(4) .089(4) Uani ? ?
O .1294(3) .4120(5) .3463(2) .074(2) Uani ? ?
H2 .308(5) -.120(9) .314(5) .08000 Uiso calc C2
H51 -.023(4) .240(7) .196(4) .10(2) Uiso calc C5
H52 .007(4) .477(6) .189(4) .10(2) Uiso calc C5
H61 -.014(3) .284(6) .031(3) .060(10) Uiso calc C6
H62 .110(4) .388(7) .078(4) .11(2) Uiso calc C6
H71 .045(3) -.015(6) .095(3) .070(10) Uiso calc C7
H72 .119(3) .055(6) .031(3) .070(10) Uiso calc C7
H101 .372(9) .100(10) .141(9) .27(6) Uiso calc C10
H102 .406(4) -.127(9) .139(5) .14(2) Uiso calc C10
H103 .284(6) -.060(10) .044(4) .17(3) Uiso calc C10
H111 .288(4) -.374(8) .202(5) .13(2) Uiso calc C11
H112 .178(6) -.300(10) .224(6) .21(4) Uiso calc C11
H113 .183(7) -.260(10) .106(4) .21(5) Uiso calc C11
H121 .441(5) -.266(7) .306(5) .13(2) Uiso calc C12
H122 .485(6) -.070(10) .400(5) .18(4) Uiso calc C12
H123 .437(8) -.200(10) .410(5) .20(4) Uiso calc C12
H131 .223(6) -.067(8) .409(6) .17(3) Uiso calc C13
H132 .327(3) .010(7) .493(3) .080(10) Uiso calc C13
H133 .191(9) .13(3) .440(10) .40(10) Uiso calc C13
H141 .435(3) .255(7) .425(3) .080(10) Uiso calc C14
H142 .381(5) .340(10) .307(4) .14(2) Uiso calc C14
H143 .310(6) .390(10) .387(7) .20(4) Uiso calc C14

loop_
_atom_type_symbol
_atom_type_scat_dispersion_real
_atom_type_scat_dispersion_imag
_atom_type_scat_source
C .017 .009 International_Tables_Vol_IV_Table_2.2B
H 0 0 International_Tables_Vol_IV_Table_2.2B
O .047 .032 International_Tables_Vol_IV_Table_2.2B

loop_
_geom_angle_atom_site_label_1
_geom_angle_atom_site_label_2
_geom_angle_atom_site_label_3
_geom_angle
_geom_angle_publ_flag
C2 C1 C8 102.3(5) yes
C2 C1 C10 107.9(6) yes
C2 C1 C11 118.1(6) yes
C8 C1 C10 110.5(4) yes
C8 C1 C11 110.2(4) yes
C10 C1 C11 107.7(6) yes
C1 C2 C3 111.4(7) yes
C1 C2 C12 123.8(8) yes
C1 C2 H2 84(5) ?
C3 C2 C12 123.5(7) yes
C3 C2 H2 91(5) ?
C12 C2 H2 83(4) ?
C2 C3 C9 101.1(4) yes
C2 C3 C13 116.9(6) yes
C2 C3 C14 108.5(6) yes
C9 C3 C13 111.7(4) yes
C9 C3 C14 111.6(4) yes
C13 C3 C14 107.0(4) yes
C5 C4 C9 117.7(4) yes
C5 C4 O 121.2(4) yes
C9 C4 O 121.2(3) yes
C4 C5 C6 113.2(4) yes
C4 C5 H51 106(3) ?
C4 C5 H52 104(3) ?
C6 C5 H51 106(3) ?
C6 C5 H52 114(3) ?
H51 C5 H52 114(4) ?
C5 C6 C7 110.6(4) yes
C5 C6 H61 111(2) ?
C5 C6 H62 105(3) ?
C7 C6 H61 108(2) ?
C7 C6 H62 109(3) ?
H61 C6 H62 113(4) ?
C6 C7 C8 110.9(3) yes
C6 C7 H71 109(2) ?
C6 C7 H72 110(2) ?
C8 C7 H71 109(2) ?
C8 C7 H72 116(2) ?
H71 C7 H72 100(4) ?
C1 C8 C7 123.6(3) yes
C1 C8 C9 111.6(3) yes
C7 C8 C9 124.8(4) yes
C3 C9 C4 126.3(3) yes
C3 C9 C8 113.2(4) yes
C4 C9 C8 120.4(3) yes
C1 C10 H101 102(7) ?
C1 C10 H102 108(4) ?
C1 C10 H103 109(4) ?
H101 C10 H102 98(7) ?
H101 C10 H103 119(7) ?
H102 C10 H103 119(6) ?
C1 C11 H111 110(3) ?
C1 C11 H112 112(5) ?
C1 C11 H113 99(6) ?
H111 C11 H112 103(6) ?
H111 C11 H113 126(6) ?
H112 C11 H113 107(6) ?
C2 C12 H121 114(3) ?
C2 C12 H122 115(4) ?
C2 C12 H123 121(6) ?
H121 C12 H122 129(6) ?
H121 C12 H123 95(6) ?
H122 C12 H123 68(7) ?
C3 C13 H131 96(4) ?
C3 C13 H132 113(3) ?
C3 C13 H133 110(11) ?
H131 C13 H132 104(4) ?
H131 C13 H133 90(*) ?
H132 C13 H133 132(11) ?
C3 C14 H141 114(3) ?
C3 C14 H142 108(3) ?
C3 C14 H143 96(4) ?
H141 C14 H142 113(4) ?
H141 C14 H143 121(5) ?
H142 C14 H143 102(6) ?

loop_
_geom_bond_atom_site_label_1
_geom_bond_atom_site_label_2
_geom_bond_site_symmetry_1
_geom_bond_site_symmetry_2
_geom_bond_distance
_geom_bond_publ_flag
C1 C2 . . 1.500(10) yes
C1 C8 . . 1.518(6) yes
C1 C10 . . 1.530(10) yes
C1 C11 . . 1.519(7) yes
C2 C3 . . 1.530(10) yes
C2 C12 . . 1.450(10) yes
C2 H2 . . .88(7) ?
C3 C9 . . 1.507(5) yes
C3 C13 . . 1.541(8) yes
C3 C14 . . 1.524(8) yes
C4 C5 . . 1.491(5) yes
C4 C9 . . 1.464(6) yes
C4 O . . 1.241(5) yes
C5 C6 . . 1.530(7) yes
C5 H51 . . 1.02(5) ?
C5 H52 . . 1.05(4) ?
C6 C7 . . 1.524(6) yes
C6 H61 . . 1.05(3) ?
C6 H62 . . 1.08(5) ?
C7 C8 . . 1.484(5) yes
C7 H71 . . 1.06(4) ?
C7 H72 . . 1.01(4) ?
C8 C9 . . 1.344(5) yes
C10 H101 . . 1.10(8) ?
C10 H102 . . 1.08(6) ?
C10 H103 . . 1.11(5) ?
C11 H111 . . 1.04(6) ?
C11 H112 . . 1.08(9) ?
C11 H113 . . 1.06(6) ?
C12 H121 . . 1.06(6) ?
C12 H122 . . 1.05(7) ?
C12 H123 . . 1.05(8) ?
C13 H131 . . 1.08(6) ?
C13 H132 . . 1.04(4) ?
C13 H133 . . 1.10(10) ?
C14 H141 . . 1.04(4) ?
C14 H142 . . 1.05(6) ?
C14 H143 . . 1.12(8) ?

loop_
_geom_contact_atom_site_label_1
_geom_contact_atom_site_label_2
_geom_contact_distance
_geom_contact_site_symmetry_2
_geom_contact_publ_flag
C3 H141 2.16(4) . no
C2 H123 2.18(8) . no
C2 C9 2.340(10) . no
C2 C8 2.350(10) . no
C9 O 2.359(5) . no
C1 C9 2.369(6) . no
C3 C8 2.382(5) . no
C5 O 2.383(5) . no
C4 C8 2.437(6) . no
C2 C10 2.450(10) . no
C10 C11 2.460(10) . no
C13 C14 2.460(10) . no
C2 C14 2.480(10) . no
C6 C8 2.477(5) . no
C8 C11 2.490(7) . no
C1 C3 2.497(6) . no
C8 C10 2.500(10) . no
C9 C14 2.506(6) . no
C7 C9 2.506(5) . no
C5 C7 2.511(7) . no
C9 C13 2.523(7) . no
C4 C6 2.523(6) . no
C5 C9 2.529(5) . no
C2 C11 2.590(10) . no
C1 C12 2.596(7) . no
C2 C13 2.610(10) . no
C3 C12 2.619(8) . no
C1 C7 2.646(5) . no
C3 C4 2.651(6) . no
C5 C8 2.841(6) . no
C6 C9 2.856(5) . no
C4 C7 2.931(6) . no
C3 O 3.004(6) . no
C7 C11 3.139(8) . no
C13 O 3.157(7) . no
C10 C12 3.160(10) . no
C12 C14 3.190(10) . no
C7 C10 3.190(9) . no
C4 C13 3.200(7) . no
C11 C12 3.230(10) . no
C14 O 3.228(7) . no
C12 C13 3.230(10) . no
C4 C14 3.243(6) . no
C9 C10 3.440(10) . no
C9 C11 3.451(8) . no
C8 C14 3.459(7) . no
C8 C13 3.495(7) . no
C7 C7 3.517(5) 3 no
C8 O 3.563(5) . no
C3 C10 3.580(10) . no
C1 C14 3.579(8) . no
C7 O 3.607(6) 4_554 no
C3 C11 3.611(9) . no
C7 O 3.617(6) 2_545 no
C1 C13 3.622(8) . no
C4 C11 3.631(9) 1_565 no
C5 O 3.636(6) 2_545 no
C6 O 3.639(5) . no
C11 O 3.730(10) 1_545 no
C9 C12 3.745(7) . no
C8 C12 3.752(7) . no
C1 C4 3.760(6) . no
C2 C4 3.780(10) . no
C2 C7 3.790(10) . no
C3 C7 3.812(5) . no
C5 C11 3.846(8) 1_565 no
C6 O 3.857(6) 2_545 no
C6 C7 3.894(6) 3 no
C1 C6 3.897(6) . no
C6 C11 3.916(8) 1_565 no
C3 C5 3.964(6) . no
C6 C6 3.973(6) 3_565 no
C10 C14 4.040(10) 4_554 no
C6 O 4.042(6) 4_554 no
C6 C13 4.053(9) 4_554 no
C11 C13 4.050(10) 4_544 no
C4 C5 4.059(6) 2_545 no
C5 C9 4.059(6) 2 no
C10 C14 4.090(10) 2_645 no
C10 C12 4.130(10) 2_655 no
C5 C5 4.144(7) 2 no
C5 C5 4.144(7) 2_545 no
C9 C11 4.146(8) 1_565 no
C5 C8 4.152(6) 2 no
C7 O 4.172(5) . no
C5 C13 4.179(7) 2 no
C12 C14 4.190(10) 1_545 no
C10 C14 4.190(10) . no
C10 C13 4.210(10) 4_554 no
C11 C14 4.230(10) 1_545 no
C10 O 4.234(8) 4_554 no
C7 C13 4.243(8) 4_554 no
C8 O 4.289(5) 2_545 no
C11 C13 4.300(10) . no
C4 C5 4.314(6) 2 no
C5 C7 4.323(7) 2 no
C3 C6 4.337(5) . no
C6 C10 4.346(9) . no
C1 C5 4.353(6) . no
C4 C7 4.359(6) 2 no
C12 C14 4.366(8) 3_656 no
C4 O 4.382(5) 2_545 no
C2 O 4.410(10) . no
C10 C13 4.420(10) 4_544 no
C5 C11 4.430(10) 2 no

loop_
_geom_torsion_atom_site_label_1
_geom_torsion_atom_site_label_2
_geom_torsion_atom_site_label_3
_geom_torsion_atom_site_label_4
_geom_torsion
_geom_torsion_publ_flag
C8 C1 C2 C3 6.8(8) no
C8 C1 C2 C12 174.0(9) no
C8 C1 C2 H2 96(5) no
C10 C1 C2 C3 123.5(7) no
C10 C1 C2 C12 -69(1) no
C10 C1 C2 H2 -147(5) no
C11 C1 C2 C3 -114.2(8) no
C11 C1 C2 C12 53(1) no
C11 C1 C2 H2 -25(5) no
C2 C1 C8 C7 176.4(6) no
C2 C1 C8 C9 -4.5(6) no
C10 C1 C8 C7 61.7(6) no
C10 C1 C8 C9 -119.3(5) no
C11 C1 C8 C7 -57.2(7) no
C11 C1 C8 C9 121.9(6) no
C2 C1 C10 H101 -46(5) no
C2 C1 C10 H102 57(4) no
C2 C1 C10 H103 -172(5) no
C8 C1 C10 H101 66(5) no
C8 C1 C10 H102 168(3) no
C8 C1 C10 H103 -61(5) no
C11 C1 C10 H101 -174(5) no
C11 C1 C10 H102 -71(3) no
C11 C1 C10 H103 60(5) no
C2 C1 C11 H111 -50(4) no
C2 C1 C11 H112 64(4) no
C2 C1 C11 H113 177(5) no
C8 C1 C11 H111 -167(4) no
C8 C1 C11 H112 -53(4) no
C8 C1 C11 H113 60(5) no
C10 C1 C11 H111 72(4) no
C10 C1 C11 H112 -173(4) no
C10 C1 C11 H113 -61(5) no
C1 C2 C3 C9 -6.5(8) no
C1 C2 C3 C13 115.0(7) no
C1 C2 C3 C14 -124.0(7) no
C12 C2 C3 C9 -173.8(9) no
C12 C2 C3 C13 -52(1) no
C12 C2 C3 C14 69(1) no
H2 C2 C3 C9 -91(4) no
H2 C2 C3 C13 31(4) no
H2 C2 C3 C14 152(4) no
C1 C2 C12 H121 -6(4) no
C1 C2 C12 H122 163(5) no
C1 C2 C12 H123 -119(6) no
C3 C2 C12 H121 159(4) no
C3 C2 C12 H122 -31(5) no
C3 C2 C12 H123 47(6) no
H2 C2 C12 H121 72(6) no
H2 C2 C12 H122 -118(7) no
H2 C2 C12 H123 -40(8) no
C2 C3 C9 C4 -178.6(6) no
C2 C3 C9 C8 3.6(6) no
C13 C3 C9 C4 56.3(6) no
C13 C3 C9 C8 -121.5(5) no
C14 C3 C9 C4 -63.4(6) no
C14 C3 C9 C8 118.8(5) no
C2 C3 C13 H131 -50(4) no
C2 C3 C13 H132 58(3) no
C2 C3 C13 H133 -142(*) no
C9 C3 C13 H131 66(4) no
C9 C3 C13 H132 174(3) no
C9 C3 C13 H133 -26(*) no
C14 C3 C13 H131 -172(4) no
C14 C3 C13 H132 -64(3) no
C14 C3 C13 H133 96(*) no
C2 C3 C14 H141 -67(3) no
C2 C3 C14 H142 60(4) no
C2 C3 C14 H143 165(5) no
C9 C3 C14 H141 -178(3) no
C9 C3 C14 H142 -51(4) no
C9 C3 C14 H143 54(5) no
C13 C3 C14 H141 60(3) no
C13 C3 C14 H142 -173(4) no
C13 C3 C14 H143 -68(5) no
C9 C4 C5 C6 -28.8(6) no
C9 C4 C5 H51 86(3) no
C9 C4 C5 H52 -153(3) no
O C4 C5 C6 152.5(4) no
O C4 C5 H51 -92(3) no
O C4 C5 H52 29(3) no
C5 C4 C9 C3 -176.6(4) no
C5 C4 C9 C8 1.1(6) no
O C4 C9 C3 2.1(7) no
O C4 C9 C8 179.8(4) no
C4 C5 C6 C7 52.8(5) no
C4 C5 C6 H61 172(2) no
C4 C5 C6 H62 -65(3) no
H51 C5 C6 C7 -62(3) no
H51 C5 C6 H61 57(4) no
H51 C5 C6 H62 180(4) no
H52 C5 C6 C7 172(3) no
H52 C5 C6 H61 -69(4) no
H52 C5 C6 H62 54(4) no
C5 C6 C7 C8 -48.8(5) no
C5 C6 C7 H71 72(3) no
C5 C6 C7 H72 -179(3) no
H61 C6 C7 C8 -170(2) no
H61 C6 C7 H71 -50(3) no
H61 C6 C7 H72 59(4) no
H62 C6 C7 C8 67(3) no
H62 C6 C7 H71 -173(4) no
H62 C6 C7 H72 -64(4) no
C6 C7 C8 C1 -157.9(4) no
C6 C7 C8 C9 23.2(6) no
H71 C7 C8 C1 82(3) no
H71 C7 C8 C9 -97(3) no
H72 C7 C8 C1 -31(3) no
H72 C7 C8 C9 150(3) no
C1 C8 C9 C3 .6(5) no
C1 C8 C9 C4 -177.4(4) no
C7 C8 C9 C3 179.6(4) no
C7 C8 C9 C4 1.6(6) no
